data_4349236
loop_
_publ_author_name
'Hawes, Chris S.'
'Byrne, Kevin'
'Schmitt, Wolfgang'
'Gunnlaugsson, Thorfinnur'

_publ_section_title
;
 Flexible Porous Coordination Polymers from Divergent Photoluminescent
 4-Oxo-1,8-naphthalimide Ligands.
;
_journal_issue 21
_journal_name_full 'Inorganic chemistry'
_journal_page_first 11570
_journal_page_last 11582
_journal_paper_doi 10.1021/acs.inorgchem.6b02137
_journal_volume 55
_journal_year 2016
_chemical_formula_moiety 'C27 H17 Cu N O8, 2(C3 H7 N O)'
_chemical_formula_sum 'C33 H31 Cu N3 O10'
_chemical_formula_weight 693.15
_space_group_crystal_system triclinic
_space_group_IT_number 2
_space_group_name_Hall '-P 1'
_space_group_name_H-M_alt 'P -1'
_atom_sites_solution_hydrogens mixed
_atom_sites_solution_primary direct
_audit_creation_date 2015-09-21
_audit_creation_method
;
Olex2 1.2
(compiled 2015.01.26 svn.r3150 for OlexSys, GUI svn.r4998)
;
_cell_angle_alpha 88.621(3)
_cell_angle_beta 88.801(3)
_cell_angle_gamma 80.851(3)
_cell_formula_units_Z 2
_cell_length_a 6.8306(9)
_cell_length_b 10.7920(13)
_cell_length_c 20.523(3)
_cell_measurement_reflns_used 2238
_cell_measurement_temperature 100(2)
_cell_measurement_theta_max 24.54
_cell_measurement_theta_min 2.17
_cell_volume 1493.0(3)
_computing_cell_refinement 'SAINT v8.34A (Bruker, 2013)'
_computing_data_reduction 'SAINT v8.34A (Bruker, 2013)'
_computing_molecular_graphics 'Olex2 (Dolomanov et al., 2009)'
_computing_publication_material 'Olex2 (Dolomanov et al., 2009)'
_computing_structure_refinement 'ShelXL (Sheldrick, 2008)'
_computing_structure_solution 'ShelXT (Sheldrick, 2015)'
_diffrn_ambient_temperature 100.02
_diffrn_detector_area_resol_mean 8
_diffrn_measured_fraction_theta_full 1.000
_diffrn_measured_fraction_theta_max 0.999
_diffrn_measurement_device_type 'Bruker APEX-II CCD'
_diffrn_measurement_method '\w and \f scans'
_diffrn_radiation_monochromator graphite
_diffrn_radiation_type MoK\a
_diffrn_radiation_wavelength 0.71073
_diffrn_reflns_av_R_equivalents 0.0995
_diffrn_reflns_av_unetI/netI 0.1133
_diffrn_reflns_Laue_measured_fraction_full 1.000
_diffrn_reflns_Laue_measured_fraction_max 0.999
_diffrn_reflns_limit_h_max 8
_diffrn_reflns_limit_h_min -8
_diffrn_reflns_limit_k_max 9
_diffrn_reflns_limit_k_min -13
_diffrn_reflns_limit_l_max 25
_diffrn_reflns_limit_l_min -25
_diffrn_reflns_number 21338
_diffrn_reflns_point_group_measured_fraction_full 1.000
_diffrn_reflns_point_group_measured_fraction_max 0.999
_diffrn_reflns_theta_full 26.000
_diffrn_reflns_theta_max 26.085
_diffrn_reflns_theta_min 1.912
_diffrn_source 'sealed tube'
_diffrn_standards_number 0
_exptl_absorpt_coefficient_mu 0.799
_exptl_absorpt_correction_T_max 0.7453
_exptl_absorpt_correction_T_min 0.6433
_exptl_absorpt_correction_type multi-scan
_exptl_absorpt_process_details
;
SADABS-2008/1 (Bruker,2008) was used for absorption correction.
wR2(int) was 0.0623 before and 0.0547 after correction.
The Ratio of minimum to maximum transmission is 0.8631.
The \l/2 correction factor is 0.0015.
;
_exptl_crystal_colour green
_exptl_crystal_density_diffrn 1.542
_exptl_crystal_description block
_exptl_crystal_F_000 718
_exptl_crystal_size_max 0.08
_exptl_crystal_size_mid 0.05
_exptl_crystal_size_min 0.05
_refine_diff_density_max 0.625
_refine_diff_density_min -0.630
_refine_diff_density_rms 0.087
_refine_ls_extinction_method none
_refine_ls_goodness_of_fit_ref 0.982
_refine_ls_hydrogen_treatment mixed
_refine_ls_matrix_type full
_refine_ls_number_parameters 462
_refine_ls_number_reflns 5934
_refine_ls_number_restraints 16
_refine_ls_restrained_S_all 0.989
_refine_ls_R_factor_all 0.1177
_refine_ls_R_factor_gt 0.0516
_refine_ls_shift/su_max 0.001
_refine_ls_shift/su_mean 0.000
_refine_ls_structure_factor_coef Fsqd
_refine_ls_weighting_details 'w=1/[\s^2^(Fo^2^)+(0.0570P)^2^] where P=(Fo^2^+2Fc^2^)/3'
_refine_ls_weighting_scheme calc
_refine_ls_wR_factor_gt 0.1037
_refine_ls_wR_factor_ref 0.1229
_reflns_Friedel_coverage 0.000
_reflns_number_gt 3525
_reflns_number_total 5934
_reflns_threshold_expression 'I > 2\s(I)'
_cod_data_source_file ic6b02137_si_002.cif
_cod_data_source_block 2
_cod_original_cell_volume 1492.9(3)
_cod_database_code 4349236
_shelx_space_group_comment
;
The symmetry employed for this shelxl refinement is uniquely defined
by the following loop, which should always be used as a source of
symmetry information in preference to the above space-group names.
They are only intended as comments.
;
_shelx_estimated_absorpt_t_max 0.961
_shelx_estimated_absorpt_t_min 0.939
_olex2_refinement_description
;
1. Fixed Uiso
 At 1.2 times of:
  All C(H) groups, All C(H,H) groups
 At 1.5 times of:
  All C(H,H,H) groups, All C(H,H,H,H,H) groups
2. Restrained distances
 C34-N3
 1.45 with sigma of 0.01
 O11-C35
 1.2 with sigma of 0.01
 O8-H8D
 0.95 with sigma of 0.02
 H8C-O8
 0.95 with sigma of 0.02
3. Uiso/Uaniso restraints and constraints
Uanis(C35) \\sim Ueq, Uanis(C34) \\sim Ueq: with sigma of 0.01 and sigma for
terminal atoms of 0.01
4. Others
 Fixed Sof: O10(0.5) O11(0.5) C32(0.5) H32(0.5) C33(0.5) H33A(0.5) H33B(0.5)
 H33C(0.5) C34(0.5) H34A(0.5) H34B(0.5) H34C(0.5) C35(0.5) H35(0.5)
5.a Secondary CH2 refined with riding coordinates:
 C8(H8A,H8B)
5.b Me refined with riding coordinates:
 C31(H31A,H31B,H31C), C33(H33A,H33B,H33C), C34(H34A,H34B,H34C)
5.c Aromatic/amide H refined with riding coordinates:
 C3(H3), C4(H4), C6(H6), C7(H7), C11(H11), C12(H12), C15(H15), C16(H16),
 C17(H17), C22(H22), C23(H23), C25(H25), C26(H26), C32(H32), C35(H35), C28(H28)
5.d Idealised Me refined as rotating group:
 C29(H29A,H29B,H29C), C30(H30A,H30B,H30C)
;
_shelx_shelxl_version_number 2014/7
_olex2_submission_special_instructions 'No special instructions were received'

loop_
_space_group_symop_operation_xyz
'x, y, z'
'-x, -y, -z'

loop_
_atom_site_label
_atom_site_type_symbol
_atom_site_fract_x
_atom_site_fract_y
_atom_site_fract_z
_atom_site_U_iso_or_equiv
_atom_site_adp_type
_atom_site_occupancy
_atom_site_site_symmetry_order
_atom_site_calc_flag
_atom_site_refinement_flags_posn
_atom_site_refinement_flags_adp
_atom_site_refinement_flags_occupancy
_atom_site_disorder_assembly
_atom_site_disorder_group
C1 C 0.0389(6) 0.6378(4) 0.11399(18) 0.0194(9) Uani 1 1 d . . . . .
Cu1 Cu 0.5000 0.5000 1.0000 0.01560(19) Uani 1 2 d S T P . .
N1 N 0.4163(5) 0.8373(4) 0.37878(15) 0.0233(8) Uani 1 1 d . . . . .
O1 O -0.1457(4) 0.6580(3) 0.11996(12) 0.0236(7) Uani 1 1 d . . . . .
C2 C 0.1611(5) 0.6783(4) 0.16702(18) 0.0179(9) Uani 1 1 d . . . . .
Cu2 Cu 0.0000 0.5000 1.0000 0.01519(19) Uani 1 2 d S T P . .
O2 O 0.1342(4) 0.5848(3) 0.06480(12) 0.0204(6) Uani 1 1 d . . . . .
C3 C 0.3638(6) 0.6360(4) 0.16930(19) 0.0229(10) Uani 1 1 d . . . . .
H3 H 0.4267 0.5821 0.1365 0.028 Uiso 1 1 calc R . . . .
O3 O 0.3635(4) 1.0372(3) 0.33654(14) 0.0336(8) Uani 1 1 d . . . . .
C4 C 0.4742(6) 0.6720(4) 0.21900(19) 0.0244(10) Uani 1 1 d . . . . .
H4 H 0.6121 0.6407 0.2209 0.029 Uiso 1 1 calc R . . . .
O4 O 0.4651(5) 0.6380(3) 0.41866(15) 0.0372(8) Uani 1 1 d . . . . .
C5 C 0.3854(6) 0.7538(4) 0.26651(18) 0.0208(10) Uani 1 1 d . . . . .
O5 O 0.1409(4) 0.9385(3) 0.67431(12) 0.0231(7) Uani 1 1 d . . . . .
C6 C 0.1830(6) 0.7964(4) 0.26349(19) 0.0252(10) Uani 1 1 d . . . . .
H6 H 0.1204 0.8527 0.2953 0.030 Uiso 1 1 calc R . . . .
O6 O 0.0598(4) 0.6174(2) 0.93204(12) 0.0185(6) Uani 1 1 d . . . . .
C7 C 0.0716(6) 0.7575(4) 0.21458(18) 0.0234(10) Uani 1 1 d . . . . .
H7 H -0.0674 0.7856 0.2137 0.028 Uiso 1 1 calc R . . . .
O7 O 0.3935(4) 0.6013(2) 0.92577(12) 0.0175(6) Uani 1 1 d . . . . .
C8 C 0.5168(6) 0.7941(5) 0.31761(18) 0.0291(11) Uani 1 1 d . . . . .
H8A H 0.6221 0.7225 0.3278 0.035 Uiso 1 1 calc R . . . .
H8B H 0.5823 0.8626 0.2988 0.035 Uiso 1 1 calc R . . . .
O8 O 0.3367(4) 0.3746(3) 0.98264(12) 0.0195(6) Uani 1 1 d D . . . .
C9 C 0.4086(6) 0.7484(5) 0.4287(2) 0.0270(11) Uani 1 1 d . . . . .
C10 C 0.3315(6) 0.7967(4) 0.49315(19) 0.0220(10) Uani 1 1 d . . . . .
C11 C 0.3205(6) 0.7154(4) 0.5443(2) 0.0235(10) Uani 1 1 d . . . . .
H11 H 0.3570 0.6277 0.5380 0.028 Uiso 1 1 calc R . . . .
C12 C 0.2562(6) 0.7590(4) 0.60619(19) 0.0229(10) Uani 1 1 d . . . . .
H12 H 0.2476 0.7013 0.6414 0.028 Uiso 1 1 calc R . . . .
C13 C 0.2057(5) 0.8861(4) 0.61540(18) 0.0201(10) Uani 1 1 d . . . . .
C14 C 0.2129(5) 0.9757(4) 0.56376(19) 0.0184(10) Uani 1 1 d . . . . .
C15 C 0.1578(5) 1.1046(4) 0.57112(19) 0.0192(9) Uani 1 1 d . . . . .
H15 H 0.1150 1.1367 0.6126 0.023 Uiso 1 1 calc R . . . .
C16 C 0.1649(6) 1.1859(4) 0.51848(19) 0.0207(10) Uani 1 1 d . . . . .
H16 H 0.1272 1.2736 0.5239 0.025 Uiso 1 1 calc R . . . .
C17 C 0.2272(5) 1.1398(4) 0.45725(19) 0.0212(10) Uani 1 1 d . . . . .
H17 H 0.2311 1.1966 0.4213 0.025 Uiso 1 1 calc R . . . .
C18 C 0.2826(6) 1.0141(4) 0.44832(19) 0.0207(10) Uani 1 1 d . . . . .
C19 C 0.3544(5) 0.9681(5) 0.38362(19) 0.0238(10) Uani 1 1 d . . . . .
C20 C 0.2752(5) 0.9274(4) 0.50052(18) 0.0177(9) Uani 1 1 d . . . . .
C21 C 0.1631(6) 0.8613(4) 0.73119(18) 0.0186(9) Uani 1 1 d . . . . .
C22 C -0.0062(6) 0.8425(4) 0.76501(18) 0.0245(10) Uani 1 1 d . . . . .
H22 H -0.1336 0.8775 0.7495 0.029 Uiso 1 1 calc R . . . .
C23 C 0.0139(6) 0.7710(4) 0.82262(19) 0.0223(10) Uani 1 1 d . . . . .
H23 H -0.1009 0.7576 0.8470 0.027 Uiso 1 1 calc R . . . .
C24 C 0.1994(5) 0.7195(4) 0.84460(17) 0.0168(9) Uani 1 1 d . . . . .
C25 C 0.3680(6) 0.7427(4) 0.80985(18) 0.0203(9) Uani 1 1 d . . . . .
H25 H 0.4960 0.7089 0.8253 0.024 Uiso 1 1 calc R . . . .
C26 C 0.3493(6) 0.8146(4) 0.75303(18) 0.0211(10) Uani 1 1 d . . . . .
H26 H 0.4637 0.8315 0.7294 0.025 Uiso 1 1 calc R . . . .
C27 C 0.2188(6) 0.6394(4) 0.90639(17) 0.0158(9) Uani 1 1 d . . . . .
N3 N 0.8942(7) 0.5353(4) 0.6575(3) 0.0597(14) Uani 1 1 d D . . . .
O10 O 1.2027(15) 0.5087(9) 0.7050(5) 0.079(3) Uani 0.5 1 d . . . A -2
O11 O 1.0224(14) 0.4960(8) 0.5461(4) 0.084(3) Uani 0.5 1 d D . . B -1
C31 C 0.7039(9) 0.5762(5) 0.6834(3) 0.0613(17) Uani 1 1 d . . . . .
H31A H 0.6108 0.5989 0.6478 0.092 Uiso 1 1 calc R . . . .
H31B H 0.6612 0.5086 0.7102 0.092 Uiso 1 1 calc R . . . .
H31C H 0.7066 0.6495 0.7104 0.092 Uiso 1 1 calc R . . . .
C32 C 1.026(2) 0.5311(15) 0.7137(7) 0.053(4) Uani 0.5 1 d . . . A -2
H32 H 0.9723 0.5460 0.7564 0.064 Uiso 0.5 1 calc R . . A -2
C33 C 1.082(2) 0.4921(15) 0.6808(7) 0.049(4) Uani 0.5 1 d . . . A -1
H33A H 1.1754 0.4735 0.6440 0.073 Uiso 0.5 1 calc R . . A -1
H33B H 1.1251 0.5566 0.7076 0.073 Uiso 0.5 1 calc R . . A -1
H33C H 1.0797 0.4156 0.7073 0.073 Uiso 0.5 1 calc R . . A -1
C34 C 0.947(3) 0.4997(19) 0.5943(6) 0.063(6) Uani 0.5 1 d D U . A -2
H34A H 1.0911 0.4758 0.5908 0.095 Uiso 0.5 1 calc R . . A -2
H34B H 0.8827 0.4281 0.5832 0.095 Uiso 0.5 1 calc R . . A -2
H34C H 0.9038 0.5701 0.5641 0.095 Uiso 0.5 1 calc R . . A -2
C35 C 0.883(2) 0.5325(15) 0.5844(8) 0.054(5) Uani 0.5 1 d D U . B -1
H35 H 0.7580 0.5615 0.5657 0.064 Uiso 0.5 1 calc R . . B -1
N2 N 0.3702(7) 0.9814(4) 0.9174(2) 0.0529(13) Uani 1 1 d . . . . .
O9 O 0.6324(5) 0.8399(3) 0.95210(15) 0.0379(8) Uani 1 1 d . . . . .
C28 C 0.4555(9) 0.8815(5) 0.9520(2) 0.0425(13) Uani 1 1 d . . . . .
H28 H 0.3711 0.8393 0.9788 0.051 Uiso 1 1 calc R . . . .
C29 C 0.4887(10) 1.0487(5) 0.8752(3) 0.0677(19) Uani 1 1 d . . . . .
H29A H 0.6290 1.0244 0.8858 0.101 Uiso 1 1 calc GR . . . .
H29B H 0.4496 1.1391 0.8812 0.101 Uiso 1 1 calc GR . . . .
H29C H 0.4685 1.0285 0.8297 0.101 Uiso 1 1 calc GR . . . .
C30 C 0.1529(9) 1.0230(6) 0.9196(3) 0.075(2) Uani 1 1 d . . . . .
H30A H 0.1009 1.0255 0.8754 0.113 Uiso 1 1 calc GR . . . .
H30B H 0.1239 1.1070 0.9381 0.113 Uiso 1 1 calc GR . . . .
H30C H 0.0902 0.9641 0.9469 0.113 Uiso 1 1 calc GR . . . .
H8C H 0.268(9) 0.368(6) 0.945(2) 0.113 Uiso 1 1 d DR . . . .
H8D H 0.331(10) 0.300(4) 1.006(3) 0.113 Uiso 1 1 d DR . . . .

loop_
_atom_site_aniso_label
_atom_site_aniso_U_11
_atom_site_aniso_U_22
_atom_site_aniso_U_33
_atom_site_aniso_U_23
_atom_site_aniso_U_13
_atom_site_aniso_U_12
C1 0.026(2) 0.017(2) 0.015(2) 0.0043(18) -0.0022(17) -0.0025(18)
Cu1 0.0196(4) 0.0180(5) 0.0095(4) 0.0018(3) -0.0042(3) -0.0037(3)
N1 0.0175(17) 0.042(3) 0.0116(17) -0.0063(16) -0.0021(13) -0.0081(17)
O1 0.0226(16) 0.0338(19) 0.0151(15) -0.0071(13) -0.0034(11) -0.0055(13)
C2 0.020(2) 0.020(2) 0.015(2) -0.0043(18) -0.0006(16) -0.0063(18)
Cu2 0.0189(4) 0.0196(5) 0.0081(3) 0.0004(3) -0.0004(3) -0.0065(3)
O2 0.0256(15) 0.0247(18) 0.0114(14) -0.0034(12) 0.0006(11) -0.0051(13)
C3 0.023(2) 0.030(3) 0.014(2) -0.0039(19) 0.0026(16) 0.0017(19)
O3 0.0337(18) 0.053(2) 0.0180(16) 0.0053(16) -0.0015(13) -0.0192(16)
C4 0.016(2) 0.037(3) 0.020(2) -0.004(2) -0.0033(17) -0.0029(19)
O4 0.040(2) 0.038(2) 0.0342(19) -0.0119(17) 0.0009(15) -0.0046(17)
C5 0.023(2) 0.031(3) 0.0102(19) -0.0005(18) -0.0017(16) -0.0092(19)
O5 0.0265(16) 0.0285(19) 0.0125(14) 0.0052(13) 0.0030(12) 0.0002(13)
C6 0.025(2) 0.034(3) 0.018(2) -0.009(2) 0.0016(17) -0.006(2)
O6 0.0176(14) 0.0242(17) 0.0140(14) 0.0063(12) -0.0010(11) -0.0049(12)
C7 0.018(2) 0.034(3) 0.017(2) -0.005(2) -0.0017(16) -0.0012(19)
O7 0.0177(14) 0.0206(17) 0.0139(14) 0.0024(12) -0.0039(11) -0.0017(12)
C8 0.020(2) 0.052(3) 0.017(2) -0.014(2) 0.0037(17) -0.009(2)
O8 0.0245(15) 0.0205(17) 0.0139(14) 0.0022(12) -0.0060(11) -0.0049(13)
C9 0.021(2) 0.040(3) 0.022(2) -0.002(2) -0.0051(17) -0.009(2)
C10 0.016(2) 0.033(3) 0.018(2) 0.002(2) -0.0067(16) -0.0047(19)
C11 0.018(2) 0.023(3) 0.029(2) -0.002(2) -0.0061(17) -0.0022(18)
C12 0.022(2) 0.027(3) 0.018(2) 0.0016(19) -0.0032(17) -0.0011(19)
C13 0.015(2) 0.034(3) 0.012(2) 0.0025(19) -0.0021(15) -0.0058(19)
C14 0.015(2) 0.028(3) 0.014(2) -0.0002(19) -0.0017(16) -0.0087(19)
C15 0.0134(19) 0.029(3) 0.017(2) 0.0036(19) -0.0051(15) -0.0075(18)
C16 0.021(2) 0.019(3) 0.023(2) -0.0007(19) -0.0041(17) -0.0053(19)
C17 0.018(2) 0.028(3) 0.020(2) 0.008(2) -0.0056(16) -0.0100(19)
C18 0.015(2) 0.036(3) 0.013(2) 0.000(2) -0.0055(16) -0.007(2)
C19 0.014(2) 0.046(3) 0.015(2) -0.003(2) -0.0022(16) -0.012(2)
C20 0.0089(18) 0.025(3) 0.021(2) 0.0013(19) -0.0064(15) -0.0052(17)
C21 0.027(2) 0.018(2) 0.0105(19) 0.0033(17) 0.0000(16) -0.0028(18)
C22 0.019(2) 0.036(3) 0.018(2) 0.0087(19) -0.0060(16) -0.0012(19)
C23 0.020(2) 0.028(3) 0.019(2) 0.0016(19) 0.0053(16) -0.0030(18)
C24 0.021(2) 0.018(2) 0.0110(19) 0.0024(17) -0.0009(15) -0.0032(17)
C25 0.019(2) 0.025(3) 0.016(2) 0.0065(18) -0.0034(16) -0.0032(18)
C26 0.017(2) 0.027(3) 0.019(2) 0.0042(19) 0.0039(16) -0.0063(18)
C27 0.023(2) 0.013(2) 0.0120(19) -0.0045(16) 0.0019(16) -0.0031(17)
N3 0.047(3) 0.032(3) 0.101(4) -0.001(3) -0.006(3) -0.008(2)
O10 0.084(8) 0.063(7) 0.092(7) 0.030(5) -0.016(6) -0.016(6)
O11 0.128(8) 0.058(6) 0.067(6) -0.012(5) 0.047(6) -0.029(6)
C31 0.072(4) 0.048(4) 0.058(4) 0.000(3) 0.020(3) 0.004(3)
C32 0.047(9) 0.068(11) 0.049(9) 0.018(8) -0.016(7) -0.021(8)
C33 0.037(8) 0.050(10) 0.059(10) 0.022(8) -0.002(7) -0.006(7)
C34 0.075(9) 0.058(10) 0.058(8) -0.023(7) 0.015(7) -0.016(7)
C35 0.069(8) 0.024(7) 0.070(8) -0.018(6) 0.043(6) -0.015(6)
N2 0.082(4) 0.029(3) 0.046(3) 0.003(2) -0.021(2) 0.000(2)
O9 0.049(2) 0.028(2) 0.0361(19) 0.0082(15) -0.0088(16) -0.0050(17)
C28 0.070(4) 0.022(3) 0.036(3) -0.001(2) -0.013(3) -0.006(3)
C29 0.123(6) 0.038(4) 0.046(4) 0.012(3) -0.012(4) -0.024(4)
C30 0.088(5) 0.042(4) 0.090(5) -0.007(3) -0.044(4) 0.012(3)

loop_
_atom_type_symbol
_atom_type_description
_atom_type_scat_dispersion_real
_atom_type_scat_dispersion_imag
_atom_type_scat_source
C C 0.0033 0.0016 'International Tables Vol C Tables 4.2.6.8 and 6.1.1.4'
H H 0.0000 0.0000 'International Tables Vol C Tables 4.2.6.8 and 6.1.1.4'
Cu Cu 0.3201 1.2651 'International Tables Vol C Tables 4.2.6.8 and 6.1.1.4'
N N 0.0061 0.0033 'International Tables Vol C Tables 4.2.6.8 and 6.1.1.4'
O O 0.0106 0.0060 'International Tables Vol C Tables 4.2.6.8 and 6.1.1.4'

loop_
_geom_angle_atom_site_label_1
_geom_angle_atom_site_label_2
_geom_angle_atom_site_label_3
_geom_angle
_geom_angle_site_symmetry_1
_geom_angle_site_symmetry_3
O1 C1 C2 118.8(3) . .
O1 C1 O2 124.6(4) . .
O2 C1 C2 116.6(3) . .
O7 Cu1 O7 180.0 2_667 .
O8 Cu1 O7 88.77(11) . 2_667
O8 Cu1 O7 91.23(11) . .
O8 Cu1 O7 91.23(11) 2_667 2_667
O8 Cu1 O7 88.76(11) 2_667 .
O8 Cu1 O8 180.0 2_667 .
C9 N1 C8 117.4(4) . .
C9 N1 C19 125.9(3) . .
C19 N1 C8 116.3(3) . .
C3 C2 C1 120.7(4) . .
C7 C2 C1 119.9(3) . .
C7 C2 C3 119.4(4) . .
O2 Cu2 O2 180.0 2_566 1_556
O2 Cu2 O8 96.35(10) 2_566 .
O2 Cu2 O8 96.35(10) 1_556 2_567
O2 Cu2 O8 83.65(10) 2_566 2_567
O2 Cu2 O8 83.65(10) 1_556 .
O6 Cu2 O2 88.74(11) . 2_566
O6 Cu2 O2 88.75(11) 2_567 1_556
O6 Cu2 O2 91.25(11) 2_567 2_566
O6 Cu2 O2 91.26(11) . 1_556
O6 Cu2 O6 180.00(12) . 2_567
O6 Cu2 O8 90.73(10) . 2_567
O6 Cu2 O8 90.73(10) 2_567 .
O6 Cu2 O8 89.27(10) . .
O6 Cu2 O8 89.27(10) 2_567 2_567
O8 Cu2 O8 180.0 2_567 .
C1 O2 Cu2 121.1(2) . 1_554
C2 C3 H3 119.9 . .
C4 C3 C2 120.2(4) . .
C4 C3 H3 119.9 . .
C3 C4 H4 119.7 . .
C3 C4 C5 120.7(4) . .
C5 C4 H4 119.7 . .
C4 C5 C8 117.8(3) . .
C6 C5 C4 118.6(4) . .
C6 C5 C8 123.5(4) . .
C13 O5 C21 118.4(3) . .
C5 C6 H6 119.7 . .
C7 C6 C5 120.6(4) . .
C7 C6 H6 119.7 . .
C27 O6 Cu2 132.9(2) . .
C2 C7 C6 120.5(4) . .
C2 C7 H7 119.8 . .
C6 C7 H7 119.8 . .
C27 O7 Cu1 133.4(2) . .
N1 C8 C5 115.5(3) . .
N1 C8 H8A 108.4 . .
N1 C8 H8B 108.4 . .
C5 C8 H8A 108.4 . .
C5 C8 H8B 108.4 . .
H8A C8 H8B 107.5 . .
Cu1 O8 Cu2 100.12(11) . .
Cu1 O8 H8C 126(4) . .
Cu1 O8 H8D 127(4) . .
Cu2 O8 H8C 74(4) . .
Cu2 O8 H8D 104(4) . .
H8C O8 H8D 106(6) . .
N1 C9 C10 116.6(4) . .
O4 C9 N1 120.1(4) . .
O4 C9 C10 123.3(4) . .
C11 C10 C9 119.9(4) . .
C11 C10 C20 121.0(4) . .
C20 C10 C9 119.1(4) . .
C10 C11 H11 119.5 . .
C10 C11 C12 121.0(4) . .
C12 C11 H11 119.5 . .
C11 C12 H12 120.3 . .
C13 C12 C11 119.4(4) . .
C13 C12 H12 120.3 . .
O5 C13 C14 113.8(4) . .
C12 C13 O5 123.9(3) . .
C12 C13 C14 122.2(4) . .
C13 C14 C20 116.8(4) . .
C15 C14 C13 123.6(4) . .
C15 C14 C20 119.5(4) . .
C14 C15 H15 119.8 . .
C16 C15 C14 120.4(4) . .
C16 C15 H15 119.8 . .
C15 C16 H16 119.8 . .
C15 C16 C17 120.3(4) . .
C17 C16 H16 119.8 . .
C16 C17 H17 119.6 . .
C18 C17 C16 120.8(4) . .
C18 C17 H17 119.6 . .
C17 C18 C19 119.8(4) . .
C17 C18 C20 120.8(4) . .
C20 C18 C19 119.4(4) . .
N1 C19 C18 116.5(4) . .
O3 C19 N1 120.6(4) . .
O3 C19 C18 122.9(4) . .
C10 C20 C14 119.5(4) . .
C18 C20 C10 122.4(4) . .
C18 C20 C14 118.1(4) . .
C22 C21 O5 117.8(3) . .
C26 C21 O5 119.8(3) . .
C26 C21 C22 122.3(4) . .
C21 C22 H22 120.8 . .
C21 C22 C23 118.3(4) . .
C23 C22 H22 120.8 . .
C22 C23 H23 119.7 . .
C24 C23 C22 120.6(4) . .
C24 C23 H23 119.7 . .
C23 C24 C25 119.6(4) . .
C23 C24 C27 120.0(3) . .
C25 C24 C27 120.5(3) . .
C24 C25 H25 119.9 . .
C26 C25 C24 120.2(4) . .
C26 C25 H25 119.9 . .
C21 C26 C25 119.0(3) . .
C21 C26 H26 120.5 . .
C25 C26 H26 120.5 . .
O6 C27 O7 127.5(3) . .
O6 C27 C24 115.9(3) . .
O7 C27 C24 116.6(3) . .
C31 N3 C32 104.4(8) . .
C31 N3 C35 109.1(7) . .
C33 N3 C31 137.5(8) . .
C33 N3 C35 113.2(9) . .
C34 N3 C31 128.2(9) . .
C34 N3 C32 127.3(11) . .
N3 C31 H31A 109.5 . .
N3 C31 H31B 109.5 . .
N3 C31 H31C 109.5 . .
H31A C31 H31B 109.5 . .
H31A C31 H31C 109.5 . .
H31B C31 H31C 109.5 . .
N3 C32 H32 120.4 . .
O10 C32 N3 119.3(14) . .
O10 C32 H32 120.4 . .
N3 C33 H33A 109.5 . .
N3 C33 H33B 109.5 . .
N3 C33 H33C 109.5 . .
H33A C33 H33B 109.5 . .
H33A C33 H33C 109.5 . .
H33B C33 H33C 109.5 . .
N3 C34 H34A 109.5 . .
N3 C34 H34B 109.5 . .
N3 C34 H34C 109.5 . .
H34A C34 H34B 109.5 . .
H34A C34 H34C 109.5 . .
H34B C34 H34C 109.5 . .
N3 C35 H35 116.8 . .
O11 C35 N3 126.4(16) . .
O11 C35 H35 116.8 . .
C28 N2 C29 120.1(5) . .
C28 N2 C30 121.5(5) . .
C29 N2 C30 118.4(5) . .
N2 C28 H28 117.1 . .
O9 C28 N2 125.7(5) . .
O9 C28 H28 117.1 . .
N2 C29 H29A 109.5 . .
N2 C29 H29B 109.5 . .
N2 C29 H29C 109.5 . .
H29A C29 H29B 109.5 . .
H29A C29 H29C 109.5 . .
H29B C29 H29C 109.5 . .
N2 C30 H30A 109.5 . .
N2 C30 H30B 109.5 . .
N2 C30 H30C 109.5 . .
H30A C30 H30B 109.5 . .
H30A C30 H30C 109.5 . .
H30B C30 H30C 109.5 . .

loop_
_geom_bond_atom_site_label_1
_geom_bond_atom_site_label_2
_geom_bond_distance
_geom_bond_site_symmetry_2
C1 O1 1.249(4) .
C1 C2 1.500(5) .
C1 O2 1.285(4) .
Cu1 O7 1.939(2) .
Cu1 O7 1.938(2) 2_667
Cu1 O8 1.929(3) .
Cu1 O8 1.929(3) 2_667
N1 C8 1.468(5) .
N1 C9 1.393(5) .
N1 C19 1.413(6) .
C2 C3 1.388(5) .
C2 C7 1.381(5) .
Cu2 O2 1.955(3) 1_556
Cu2 O2 1.955(3) 2_566
Cu2 O6 1.942(2) .
Cu2 O6 1.942(2) 2_567
Cu2 O8 2.500(3) .
Cu2 O8 2.500(3) 2_567
O2 Cu2 1.955(3) 1_554
C3 H3 0.9500 .
C3 C4 1.380(5) .
O3 C19 1.213(5) .
C4 H4 0.9500 .
C4 C5 1.395(6) .
O4 C9 1.213(5) .
C5 C6 1.388(5) .
C5 C8 1.510(5) .
O5 C13 1.382(5) .
O5 C21 1.414(4) .
C6 H6 0.9500 .
C6 C7 1.384(6) .
O6 C27 1.252(4) .
C7 H7 0.9500 .
O7 C27 1.268(4) .
C8 H8A 0.9900 .
C8 H8B 0.9900 .
O8 H8C 0.93(2) .
O8 H8D 0.93(2) .
C9 C10 1.489(6) .
C10 C11 1.361(6) .
C10 C20 1.413(6) .
C11 H11 0.9500 .
C11 C12 1.403(5) .
C12 H12 0.9500 .
C12 C13 1.377(6) .
C13 C14 1.423(5) .
C14 C15 1.393(6) .
C14 C20 1.441(5) .
C15 H15 0.9500 .
C15 C16 1.380(5) .
C16 H16 0.9500 .
C16 C17 1.396(6) .
C17 H17 0.9500 .
C17 C18 1.364(6) .
C18 C19 1.475(5) .
C18 C20 1.411(5) .
C21 C22 1.376(5) .
C21 C26 1.372(5) .
C22 H22 0.9500 .
C22 C23 1.393(5) .
C23 H23 0.9500 .
C23 C24 1.380(5) .
C24 C25 1.395(5) .
C24 C27 1.513(5) .
C25 H25 0.9500 .
C25 C26 1.382(5) .
C26 H26 0.9500 .
N3 C31 1.403(7) .
N3 C32 1.475(15) .
N3 C33 1.387(15) .
N3 C34 1.386(9) .
N3 C35 1.505(17) .
O10 C32 1.202(16) .
O11 C35 1.240(9) .
C31 H31A 0.9800 .
C31 H31B 0.9800 .
C31 H31C 0.9800 .
C32 H32 0.9500 .
C33 H33A 0.9800 .
C33 H33B 0.9800 .
C33 H33C 0.9800 .
C34 H34A 0.9800 .
C34 H34B 0.9800 .
C34 H34C 0.9800 .
C35 H35 0.9500 .
N2 C28 1.337(6) .
N2 C29 1.435(7) .
N2 C30 1.481(7) .
O9 C28 1.220(6) .
C28 H28 0.9500 .
C29 H29A 0.9800 .
C29 H29B 0.9800 .
C29 H29C 0.9800 .
C30 H30A 0.9800 .
C30 H30B 0.9800 .
C30 H30C 0.9800 .

loop_
_geom_hbond_atom_site_label_D
_geom_hbond_atom_site_label_H
_geom_hbond_atom_site_label_A
_geom_hbond_distance_DH
_geom_hbond_distance_HA
_geom_hbond_distance_DA
_geom_hbond_angle_DHA
_geom_hbond_site_symmetry_A
O8 H8C O1 0.93(2) 1.63(2) 2.560(4) 174(7) 2_566
O8 H8D O9 0.93(2) 1.71(2) 2.627(4) 169(6) 2_667

loop_
_geom_torsion_atom_site_label_1
_geom_torsion_atom_site_label_2
_geom_torsion_atom_site_label_3
_geom_torsion_atom_site_label_4
_geom_torsion
_geom_torsion_site_symmetry_4
C1 C2 C3 C4 -178.8(4) .
C1 C2 C7 C6 -179.5(4) .
Cu1 O7 C27 O6 -1.5(6) .
Cu1 O7 C27 C24 179.5(2) .
N1 C9 C10 C11 -179.7(3) .
N1 C9 C10 C20 -1.2(5) .
O1 C1 C2 C3 166.8(4) .
O1 C1 C2 C7 -12.6(6) .
O1 C1 O2 Cu2 -11.8(5) 1_554
C2 C1 O2 Cu2 168.7(3) 1_554
C2 C3 C4 C5 -1.8(6) .
Cu2 O6 C27 O7 -11.8(6) .
Cu2 O6 C27 C24 167.2(3) .
O2 C1 C2 C3 -13.7(6) .
O2 C1 C2 C7 166.9(4) .
C3 C2 C7 C6 1.1(6) .
C3 C4 C5 C6 1.2(6) .
C3 C4 C5 C8 -177.2(4) .
C4 C5 C6 C7 0.5(6) .
C4 C5 C8 N1 -157.3(4) .
O4 C9 C10 C11 -0.5(6) .
O4 C9 C10 C20 178.0(4) .
C5 C6 C7 C2 -1.7(7) .
O5 C13 C14 C15 -0.8(5) .
O5 C13 C14 C20 -178.7(3) .
O5 C21 C22 C23 -177.3(4) .
O5 C21 C26 C25 177.9(4) .
C6 C5 C8 N1 24.4(6) .
C7 C2 C3 C4 0.6(6) .
C8 N1 C9 O4 -7.4(5) .
C8 N1 C9 C10 171.8(3) .
C8 N1 C19 O3 8.6(5) .
C8 N1 C19 C18 -170.5(3) .
C8 C5 C6 C7 178.8(4) .
C9 N1 C8 C5 91.9(5) .
C9 N1 C19 O3 -178.3(4) .
C9 N1 C19 C18 2.5(5) .
C9 C10 C11 C12 177.3(4) .
C9 C10 C20 C14 -175.9(3) .
C9 C10 C20 C18 2.3(5) .
C10 C11 C12 C13 -0.8(6) .
C11 C10 C20 C14 2.6(5) .
C11 C10 C20 C18 -179.3(4) .
C11 C12 C13 O5 -180.0(3) .
C11 C12 C13 C14 1.2(6) .
C12 C13 C14 C15 178.2(4) .
C12 C13 C14 C20 0.3(5) .
C13 O5 C21 C22 -117.9(4) .
C13 O5 C21 C26 66.1(5) .
C13 C14 C15 C16 -178.7(4) .
C13 C14 C20 C10 -2.1(5) .
C13 C14 C20 C18 179.6(3) .
C14 C15 C16 C17 0.1(6) .
C15 C14 C20 C10 179.9(3) .
C15 C14 C20 C18 1.6(5) .
C15 C16 C17 C18 -0.2(6) .
C16 C17 C18 C19 -177.9(4) .
C16 C17 C18 C20 1.1(6) .
C17 C18 C19 N1 177.6(3) .
C17 C18 C19 O3 -1.5(6) .
C17 C18 C20 C10 -179.9(4) .
C17 C18 C20 C14 -1.8(6) .
C19 N1 C8 C5 -94.4(5) .
C19 N1 C9 O4 179.5(4) .
C19 N1 C9 C10 -1.3(5) .
C19 C18 C20 C10 -0.9(5) .
C19 C18 C20 C14 177.3(3) .
C20 C10 C11 C12 -1.1(6) .
C20 C14 C15 C16 -0.8(5) .
C20 C18 C19 N1 -1.4(5) .
C20 C18 C19 O3 179.5(4) .
C21 O5 C13 C12 12.7(5) .
C21 O5 C13 C14 -168.3(3) .
C21 C22 C23 C24 -0.7(6) .
C22 C21 C26 C25 2.2(6) .
C22 C23 C24 C25 2.1(6) .
C22 C23 C24 C27 -178.5(4) .
C23 C24 C25 C26 -1.4(6) .
C23 C24 C27 O6 4.8(6) .
C23 C24 C27 O7 -176.0(4) .
C24 C25 C26 C21 -0.7(6) .
C25 C24 C27 O6 -175.8(4) .
C25 C24 C27 O7 3.4(6) .
C26 C21 C22 C23 -1.5(7) .
C27 C24 C25 C26 179.2(4) .
C31 N3 C32 O10 -174.0(12) .
C31 N3 C35 O11 -176.7(13) .
C33 N3 C35 O11 0.3(19) .
C34 N3 C32 O10 9(2) .
C29 N2 C28 O9 0.8(8) .
C30 N2 C28 O9 178.7(5) .
